data_7151206
loop_
_publ_author_name
'Jacobs, Ayesha'
'le Roex, Tanya'
'Nassimbeni, Luigi R.'
'Toda, Fumio'

_publ_section_title
;
 Inclusion of volatile guests by a tetrapedal host: structure and
 kinetics.
;
_journal_issue 12
_journal_name_full 'Organic &amp; biomolecular chemistry'
_journal_page_first 2452
_journal_page_last 2457
_journal_paper_doi 10.1039/b602367n
_journal_volume 4
_journal_year 2006
_chemical_formula_moiety 'C62 H44 O4. 2(C4 H8 O2)'
_chemical_formula_sum 'C70 H60 O8'
_chemical_formula_weight 1029.18
_chemical_name_common
;tetra(3-hydroxy-3,3-diphenyl-2-propynyl)ethene.2(1,4-dioxane)
clathrate
;
_chemical_name_systematic
;
tetra(3-hydroxy-3,3-diphenyl-2-propynyl)ethene.2(1,4-dioxane) clathrate
;
_space_group_IT_number 2
_symmetry_cell_setting triclinic
_symmetry_space_group_name_Hall '-P 1'
_symmetry_space_group_name_H-M 'P -1'
_atom_sites_solution_hydrogens geom
_atom_sites_solution_primary direct
_atom_sites_solution_secondary difmap
_audit_creation_method SHELXL-97
_cell_angle_alpha 99.167(1)
_cell_angle_beta 105.288(1)
_cell_angle_gamma 99.795(1)
_cell_formula_units_Z 1
_cell_length_a 8.6664(2)
_cell_length_b 12.6143(2)
_cell_length_c 13.1928(3)
_cell_measurement_reflns_used 22846
_cell_measurement_temperature 113(2)
_cell_measurement_theta_max 27.88
_cell_measurement_theta_min 1.02
_cell_volume 1338.93(5)
_computing_cell_refinement 'Collect (Nonius, 2000)'
_computing_data_collection 'Collect (Nonius, 2000)'
_computing_data_reduction 'Collect (Nonius, 2000)'
_computing_molecular_graphics 'XSEED, a graphical interface to SHELX (1999)'
_computing_publication_material 'SHELXL-97 (Sheldrick, 1997)'
_computing_structure_refinement 'SHELXL-97 (Sheldrick, 1997)'
_computing_structure_solution 'SHELXS-97 (Sheldrick, 1990)'
_diffrn_ambient_temperature 113(2)
_diffrn_measured_fraction_theta_full 0.994
_diffrn_measured_fraction_theta_max 0.994
_diffrn_measurement_device_type 'Nonius Kappa CCD'
_diffrn_measurement_method 'combination of phi and omega'
_diffrn_radiation_monochromator graphite
_diffrn_radiation_source 'fine-focus sealed tube'
_diffrn_radiation_type MoK\a
_diffrn_radiation_wavelength 0.71073
_diffrn_reflns_av_R_equivalents 0.0226
_diffrn_reflns_av_sigmaI/netI 0.0420
_diffrn_reflns_limit_h_max 11
_diffrn_reflns_limit_h_min -11
_diffrn_reflns_limit_k_max 16
_diffrn_reflns_limit_k_min -16
_diffrn_reflns_limit_l_max 17
_diffrn_reflns_limit_l_min -16
_diffrn_reflns_number 11889
_diffrn_reflns_theta_full 27.91
_diffrn_reflns_theta_max 27.91
_diffrn_reflns_theta_min 1.64
_exptl_absorpt_coefficient_mu 0.082
_exptl_absorpt_correction_type none
_exptl_crystal_colour colourless
_exptl_crystal_density_diffrn 1.276
_exptl_crystal_density_meas ?
_exptl_crystal_density_method .
_exptl_crystal_F_000 544
_exptl_crystal_size_max 0.30
_exptl_crystal_size_mid 0.25
_exptl_crystal_size_min 0.20
_refine_diff_density_max 0.298
_refine_diff_density_min -0.223
_refine_diff_density_rms 0.042
_refine_ls_extinction_method none
_refine_ls_goodness_of_fit_ref 1.052
_refine_ls_hydrogen_treatment mixed
_refine_ls_matrix_type full
_refine_ls_number_parameters 360
_refine_ls_number_reflns 6375
_refine_ls_number_restraints 2
_refine_ls_restrained_S_all 1.052
_refine_ls_R_factor_all 0.0634
_refine_ls_R_factor_gt 0.0416
_refine_ls_shift/su_max 0.000
_refine_ls_shift/su_mean 0.000
_refine_ls_structure_factor_coef Fsqd
_refine_ls_weighting_details 'calc w=1/[\s^2^(Fo^2^)+(0.0473P)^2^+0.2063P] where P=(Fo^2^+2Fc^2^)/3'
_refine_ls_weighting_scheme calc
_refine_ls_wR_factor_gt 0.0946
_refine_ls_wR_factor_ref 0.1034
_reflns_number_gt 4789
_reflns_number_total 6375
_reflns_threshold_expression >2sigma(I)
_cod_data_source_file b602367n.txt
_cod_data_source_block c:\tetdiox2
_cod_original_sg_symbol_H-M P-1
_cod_database_code 7151206

loop_
_symmetry_equiv_pos_as_xyz
'x, y, z'
'-x, -y, -z'

loop_
_atom_site_label
_atom_site_type_symbol
_atom_site_fract_x
_atom_site_fract_y
_atom_site_fract_z
_atom_site_U_iso_or_equiv
_atom_site_adp_type
_atom_site_occupancy
_atom_site_symmetry_multiplicity
_atom_site_calc_flag
_atom_site_refinement_flags
_atom_site_disorder_assembly
_atom_site_disorder_group
C1 C -0.01771(13) -0.04859(9) 0.51618(9) 0.0156(2) Uani 1 1 d . . .
C2 C -0.15624(14) -0.13494(9) 0.45356(9) 0.0174(2) Uani 1 1 d . . .
C3 C -0.27048(14) -0.20918(9) 0.40422(9) 0.0196(2) Uani 1 1 d . . .
O4 O -0.40277(11) -0.39511(7) 0.39184(8) 0.0303(2) Uani 1 1 d D . .
C4 C -0.40128(14) -0.30571(9) 0.33782(9) 0.0202(3) Uani 1 1 d . . .
H4 H -0.2916(14) -0.3989(16) 0.4246(14) 0.072(6) Uiso 1 1 d D . .
C5 C -0.57338(14) -0.28280(10) 0.31902(9) 0.0203(3) Uani 1 1 d . . .
C6 C -0.70515(15) -0.36516(11) 0.25084(10) 0.0246(3) Uani 1 1 d . . .
H6 H -0.6853 -0.4316 0.2168 0.029 Uiso 1 1 calc R . .
C7 C -0.86407(15) -0.35102(12) 0.23234(10) 0.0302(3) Uani 1 1 d . . .
H7 H -0.9528 -0.4079 0.1864 0.036 Uiso 1 1 calc R . .
C8 C -0.89423(16) -0.25440(13) 0.28045(12) 0.0350(3) Uani 1 1 d . . .
H8 H -1.0034 -0.2442 0.2668 0.042 Uiso 1 1 calc R . .
C9 C -0.76471(18) -0.17265(12) 0.34857(13) 0.0385(4) Uani 1 1 d . . .
H9 H -0.7851 -0.1064 0.3824 0.046 Uiso 1 1 calc R . .
C10 C -0.60417(16) -0.18690(11) 0.36795(11) 0.0291(3) Uani 1 1 d . . .
H10 H -0.5158 -0.1304 0.4150 0.035 Uiso 1 1 calc R . .
C11 C -0.36610(14) -0.33497(10) 0.22952(10) 0.0223(3) Uani 1 1 d . . .
C12 C -0.33591(16) -0.43701(11) 0.19530(12) 0.0337(3) Uani 1 1 d . . .
H12 H -0.3343 -0.4897 0.2394 0.040 Uiso 1 1 calc R . .
C13 C -0.30801(17) -0.46197(13) 0.09585(14) 0.0460(4) Uani 1 1 d . . .
H13 H -0.2883 -0.5321 0.0719 0.055 Uiso 1 1 calc R . .
C14 C -0.30879(17) -0.38563(15) 0.03208(13) 0.0447(4) Uani 1 1 d . . .
H14 H -0.2903 -0.4035 -0.0358 0.054 Uiso 1 1 calc R . .
C15 C -0.33627(17) -0.28331(13) 0.06638(11) 0.0368(3) Uani 1 1 d . . .
H15 H -0.3356 -0.2304 0.0226 0.044 Uiso 1 1 calc R . .
C16 C -0.36494(16) -0.25804(11) 0.16505(10) 0.0274(3) Uani 1 1 d . . .
H16 H -0.3839 -0.1876 0.1887 0.033 Uiso 1 1 calc R . .
C17 C 0.08331(14) -0.06931(9) 0.61244(9) 0.0175(2) Uani 1 1 d . . .
C18 C 0.16765(14) -0.09062(9) 0.69123(9) 0.0180(2) Uani 1 1 d . . .
O19 O 0.37071(10) -0.00892(7) 0.85854(6) 0.02152(19) Uani 1 1 d D . .
C19 C 0.28714(14) -0.11201(9) 0.78555(9) 0.0175(2) Uani 1 1 d . . .
H19 H 0.2904(17) 0.0111(14) 0.8899(13) 0.055(5) Uiso 1 1 d D . .
C20 C 0.20385(14) -0.19001(9) 0.84236(9) 0.0176(2) Uani 1 1 d . . .
C21 C 0.28327(15) -0.18997(10) 0.94883(10) 0.0239(3) Uani 1 1 d . . .
H21 H 0.3864 -0.1409 0.9850 0.029 Uiso 1 1 calc R . .
C22 C 0.21288(16) -0.26096(11) 1.00237(10) 0.0269(3) Uani 1 1 d . . .
H22 H 0.2676 -0.2602 1.0751 0.032 Uiso 1 1 calc R . .
C23 C 0.06312(16) -0.33291(10) 0.95022(11) 0.0264(3) Uani 1 1 d . . .
H23 H 0.0149 -0.3815 0.9871 0.032 Uiso 1 1 calc R . .
C24 C -0.01631(16) -0.33394(10) 0.84440(11) 0.0265(3) Uani 1 1 d . . .
H24 H -0.1191 -0.3835 0.8085 0.032 Uiso 1 1 calc R . .
C25 C 0.05386(14) -0.26256(10) 0.79025(10) 0.0216(3) Uani 1 1 d . . .
H25 H -0.0011 -0.2635 0.7175 0.026 Uiso 1 1 calc R . .
C26 C 0.41564(14) -0.15870(10) 0.74263(9) 0.0191(2) Uani 1 1 d . . .
C27 C 0.43169(15) -0.26647(10) 0.74113(10) 0.0251(3) Uani 1 1 d . . .
H27 H 0.3673 -0.3123 0.7724 0.030 Uiso 1 1 calc R . .
C28 C 0.54129(16) -0.30794(11) 0.69429(11) 0.0312(3) Uani 1 1 d . . .
H28 H 0.5503 -0.3822 0.6928 0.037 Uiso 1 1 calc R . .
C29 C 0.63686(16) -0.24182(12) 0.65010(11) 0.0305(3) Uani 1 1 d . . .
H29 H 0.7107 -0.2705 0.6173 0.037 Uiso 1 1 calc R . .
C30 C 0.62472(16) -0.13349(12) 0.65372(11) 0.0309(3) Uani 1 1 d . . .
H30 H 0.6926 -0.0871 0.6250 0.037 Uiso 1 1 calc R . .
C31 C 0.51412(15) -0.09208(11) 0.69896(10) 0.0256(3) Uani 1 1 d . . .
H31 H 0.5055 -0.0178 0.7002 0.031 Uiso 1 1 calc R . .
O1G O -0.10496(11) -0.42676(8) 0.50563(8) 0.0329(2) Uani 1 1 d . . .
C1G C -0.11688(17) -0.52075(11) 0.55373(11) 0.0317(3) Uani 1 1 d . . .
H1G1 H -0.2322 -0.5477 0.5514 0.038 Uiso 1 1 calc R . .
H1G2 H -0.0490 -0.4994 0.6301 0.038 Uiso 1 1 calc R . .
C2G C 0.05948(17) -0.38898(11) 0.50478(11) 0.0312(3) Uani 1 1 d . . .
H2G1 H 0.1326 -0.3637 0.5797 0.037 Uiso 1 1 calc R . .
H2G2 H 0.0651 -0.3256 0.4691 0.037 Uiso 1 1 calc R . .
O3G O 0.12579(11) 0.03027(8) 0.95333(7) 0.0307(2) Uani 1 1 d . . .
C3G C -0.04114(19) 0.02365(15) 0.89834(12) 0.0433(4) Uani 1 1 d . . .
H3G1 H -0.0602 0.0014 0.8198 0.052 Uiso 1 1 calc R . .
H3G2 H -0.0670 0.0969 0.9135 0.052 Uiso 1 1 calc R . .
C4G C 0.1515(2) 0.05828(17) 1.06673(12) 0.0546(5) Uani 1 1 d . . .
H4G1 H 0.1304 0.1324 1.0862 0.066 Uiso 1 1 calc R . .
H4G2 H 0.2673 0.0608 1.1051 0.066 Uiso 1 1 calc R . .

loop_
_atom_site_aniso_label
_atom_site_aniso_U_11
_atom_site_aniso_U_22
_atom_site_aniso_U_33
_atom_site_aniso_U_23
_atom_site_aniso_U_13
_atom_site_aniso_U_12
C1 0.0125(5) 0.0181(5) 0.0162(5) 0.0030(4) 0.0038(4) 0.0042(4)
C2 0.0161(6) 0.0193(6) 0.0183(6) 0.0070(5) 0.0048(5) 0.0061(5)
C3 0.0185(6) 0.0195(6) 0.0222(6) 0.0075(5) 0.0058(5) 0.0057(5)
O4 0.0250(5) 0.0218(4) 0.0393(5) 0.0164(4) -0.0010(4) 0.0003(4)
C4 0.0174(6) 0.0152(5) 0.0249(6) 0.0070(5) 0.0010(5) 0.0011(4)
C5 0.0170(6) 0.0238(6) 0.0210(6) 0.0116(5) 0.0052(5) 0.0015(5)
C6 0.0208(6) 0.0292(7) 0.0217(6) 0.0083(5) 0.0048(5) 0.0003(5)
C7 0.0172(6) 0.0452(8) 0.0266(7) 0.0168(6) 0.0041(5) -0.0020(6)
C8 0.0182(7) 0.0509(9) 0.0447(8) 0.0287(7) 0.0119(6) 0.0097(6)
C9 0.0312(8) 0.0352(8) 0.0585(10) 0.0162(7) 0.0209(7) 0.0147(6)
C10 0.0222(7) 0.0252(7) 0.0396(8) 0.0081(6) 0.0087(6) 0.0039(5)
C11 0.0113(5) 0.0205(6) 0.0288(7) -0.0007(5) 0.0005(5) 0.0009(5)
C12 0.0194(7) 0.0226(7) 0.0501(9) -0.0046(6) 0.0029(6) 0.0040(5)
C13 0.0210(7) 0.0385(9) 0.0632(11) -0.0240(8) 0.0091(7) 0.0041(6)
C14 0.0191(7) 0.0611(11) 0.0402(9) -0.0176(8) 0.0100(6) -0.0028(7)
C15 0.0263(7) 0.0501(9) 0.0295(7) 0.0012(7) 0.0102(6) 0.0004(6)
C16 0.0235(7) 0.0288(7) 0.0275(7) 0.0011(5) 0.0073(5) 0.0044(5)
C17 0.0161(6) 0.0161(5) 0.0197(6) 0.0032(5) 0.0056(5) 0.0023(4)
C18 0.0173(6) 0.0165(5) 0.0202(6) 0.0040(5) 0.0059(5) 0.0036(4)
O19 0.0209(4) 0.0197(4) 0.0199(4) 0.0024(3) 0.0029(3) 0.0006(3)
C19 0.0164(6) 0.0175(6) 0.0163(6) 0.0045(5) 0.0016(4) 0.0020(4)
C20 0.0172(6) 0.0176(5) 0.0203(6) 0.0060(5) 0.0069(5) 0.0066(4)
C21 0.0201(6) 0.0279(7) 0.0228(6) 0.0091(5) 0.0033(5) 0.0048(5)
C22 0.0294(7) 0.0320(7) 0.0242(6) 0.0146(5) 0.0082(5) 0.0114(6)
C23 0.0273(7) 0.0265(6) 0.0355(7) 0.0162(6) 0.0175(6) 0.0107(5)
C24 0.0202(6) 0.0240(6) 0.0357(7) 0.0085(6) 0.0093(5) 0.0026(5)
C25 0.0202(6) 0.0224(6) 0.0213(6) 0.0055(5) 0.0044(5) 0.0043(5)
C26 0.0148(6) 0.0254(6) 0.0156(6) 0.0062(5) 0.0012(4) 0.0043(5)
C27 0.0208(6) 0.0257(6) 0.0320(7) 0.0102(5) 0.0098(5) 0.0067(5)
C28 0.0265(7) 0.0309(7) 0.0395(8) 0.0079(6) 0.0109(6) 0.0133(6)
C29 0.0230(7) 0.0449(8) 0.0269(7) 0.0072(6) 0.0098(5) 0.0134(6)
C30 0.0256(7) 0.0424(8) 0.0290(7) 0.0143(6) 0.0122(6) 0.0063(6)
C31 0.0239(7) 0.0295(7) 0.0263(7) 0.0116(5) 0.0083(5) 0.0066(5)
O1G 0.0304(5) 0.0346(5) 0.0407(6) 0.0198(4) 0.0114(4) 0.0140(4)
C1G 0.0313(7) 0.0355(7) 0.0337(7) 0.0174(6) 0.0118(6) 0.0094(6)
C2G 0.0321(8) 0.0288(7) 0.0333(7) 0.0127(6) 0.0083(6) 0.0050(6)
O3G 0.0268(5) 0.0379(5) 0.0266(5) 0.0017(4) 0.0100(4) 0.0068(4)
C3G 0.0350(8) 0.0710(11) 0.0311(8) 0.0177(8) 0.0112(6) 0.0225(8)
C4G 0.0319(9) 0.0915(14) 0.0258(8) -0.0042(8) 0.0080(7) -0.0084(9)

loop_
_atom_type_symbol
_atom_type_description
_atom_type_scat_dispersion_real
_atom_type_scat_dispersion_imag
_atom_type_scat_source
C C 0.0033 0.0016 'International Tables Vol C Tables 4.2.6.8 and 6.1.1.4'
H H 0.0000 0.0000 'International Tables Vol C Tables 4.2.6.8 and 6.1.1.4'
O O 0.0106 0.0060 'International Tables Vol C Tables 4.2.6.8 and 6.1.1.4'

loop_
_geom_angle_atom_site_label_1
_geom_angle_atom_site_label_2
_geom_angle_atom_site_label_3
_geom_angle
_geom_angle_site_symmetry_1
_geom_angle_site_symmetry_3
_geom_angle_publ_flag
C1 C1 C17 121.72(13) 2_556 . ?
C1 C1 C2 121.35(12) 2_556 . ?
C17 C1 C2 116.91(10) . . ?
C3 C2 C1 177.56(12) . . ?
C2 C3 C4 174.43(13) . . ?
O4 C4 C3 110.29(9) . . ?
O4 C4 C5 105.04(9) . . ?
C3 C4 C5 112.69(10) . . ?
O4 C4 C11 112.07(10) . . ?
C3 C4 C11 106.85(10) . . ?
C5 C4 C11 110.00(9) . . ?
C10 C5 C6 118.99(12) . . ?
C10 C5 C4 123.38(11) . . ?
C6 C5 C4 117.61(11) . . ?
C7 C6 C5 120.66(13) . . ?
C8 C7 C6 120.19(12) . . ?
C7 C8 C9 119.59(12) . . ?
C8 C9 C10 120.38(14) . . ?
C5 C10 C9 120.19(13) . . ?
C12 C11 C16 119.51(12) . . ?
C12 C11 C4 120.98(12) . . ?
C16 C11 C4 119.51(10) . . ?
C11 C12 C13 119.66(15) . . ?
C14 C13 C12 120.39(14) . . ?
C13 C14 C15 120.24(14) . . ?
C14 C15 C16 119.70(15) . . ?
C15 C16 C11 120.48(13) . . ?
C18 C17 C1 177.56(12) . . ?
C17 C18 C19 174.05(12) . . ?
O19 C19 C18 108.71(9) . . ?
O19 C19 C20 110.43(9) . . ?
C18 C19 C20 111.98(9) . . ?
O19 C19 C26 107.05(9) . . ?
C18 C19 C26 106.37(9) . . ?
C20 C19 C26 112.08(9) . . ?
C25 C20 C21 119.23(11) . . ?
C25 C20 C19 121.98(10) . . ?
C21 C20 C19 118.77(10) . . ?
C22 C21 C20 120.40(11) . . ?
C23 C22 C21 120.17(11) . . ?
C24 C23 C22 119.87(12) . . ?
C23 C24 C25 120.18(12) . . ?
C20 C25 C24 120.15(11) . . ?
C27 C26 C31 118.84(11) . . ?
C27 C26 C19 122.37(11) . . ?
C31 C26 C19 118.72(10) . . ?
C26 C27 C28 120.52(12) . . ?
C29 C28 C27 120.24(12) . . ?
C28 C29 C30 119.63(12) . . ?
C29 C30 C31 120.42(12) . . ?
C30 C31 C26 120.32(12) . . ?
C2G O1G C1G 110.40(10) . . ?
O1G C1G C2G 110.52(11) . 2_546 ?
O1G C2G C1G 110.73(11) . 2_546 ?
C3G O3G C4G 109.40(11) . . ?
O3G C3G C4G 110.60(13) . 2_557 ?
O3G C4G C3G 111.32(13) . 2_557 ?

loop_
_geom_bond_atom_site_label_1
_geom_bond_atom_site_label_2
_geom_bond_distance
_geom_bond_site_symmetry_2
_geom_bond_publ_flag
C1 C1 1.374(2) 2_556 ?
C1 C17 1.4300(15) . ?
C1 C2 1.4338(15) . ?
C2 C3 1.1964(16) . ?
C3 C4 1.4839(16) . ?
O4 C4 1.4269(14) . ?
C4 C5 1.5310(16) . ?
C4 C11 1.5397(18) . ?
C5 C10 1.3796(18) . ?
C5 C6 1.3962(16) . ?
C6 C7 1.3814(18) . ?
C7 C8 1.381(2) . ?
C8 C9 1.382(2) . ?
C9 C10 1.3948(19) . ?
C11 C12 1.3860(17) . ?
C11 C16 1.3889(18) . ?
C12 C13 1.393(2) . ?
C13 C14 1.376(2) . ?
C14 C15 1.379(2) . ?
C15 C16 1.3867(19) . ?
C17 C18 1.2009(16) . ?
C18 C19 1.4886(15) . ?
O19 C19 1.4338(13) . ?
C19 C20 1.5263(16) . ?
C19 C26 1.5353(16) . ?
C20 C25 1.3868(16) . ?
C20 C21 1.3916(16) . ?
C21 C22 1.3841(18) . ?
C22 C23 1.3824(19) . ?
C23 C24 1.3811(18) . ?
C24 C25 1.3923(17) . ?
C26 C27 1.3875(17) . ?
C26 C31 1.3915(17) . ?
C27 C28 1.3904(18) . ?
C28 C29 1.377(2) . ?
C29 C30 1.3826(19) . ?
C30 C31 1.3857(18) . ?
O1G C2G 1.4274(17) . ?
O1G C1G 1.4324(15) . ?
C1G C2G 1.502(2) 2_546 ?
C2G C1G 1.502(2) 2_546 ?
O3G C3G 1.4186(17) . ?
O3G C4G 1.4289(17) . ?
C3G C4G 1.498(2) 2_557 ?
C4G C3G 1.498(2) 2_557 ?

loop_
_geom_hbond_atom_site_label_D
_geom_hbond_atom_site_label_H
_geom_hbond_atom_site_label_A
_geom_hbond_distance_DH
_geom_hbond_distance_HA
_geom_hbond_distance_DA
_geom_hbond_angle_DHA
_geom_hbond_site_symmetry_A
O4 H4 O1G 0.959(9) 1.81(1) 2.752(1) 165(2) .
O19 H19 O3G 0.948(9) 1.86(1) 2.806(1) 172(2) .

loop_
_geom_torsion_atom_site_label_1
_geom_torsion_atom_site_label_2
_geom_torsion_atom_site_label_3
_geom_torsion_atom_site_label_4
_geom_torsion
_geom_torsion_site_symmetry_1
_geom_torsion_site_symmetry_2
_geom_torsion_site_symmetry_3
_geom_torsion_site_symmetry_4
_geom_torsion_publ_flag
C1 C1 C2 C3 -177(100) 2_556 . . . ?
C17 C1 C2 C3 4(3) . . . . ?
C1 C2 C3 C4 -91(3) . . . . ?
C2 C3 C4 O4 89.0(12) . . . . ?
C2 C3 C4 C5 -154.0(12) . . . . ?
C2 C3 C4 C11 -33.1(13) . . . . ?
O4 C4 C5 C10 113.67(12) . . . . ?
C3 C4 C5 C10 -6.43(16) . . . . ?
C11 C4 C5 C10 -125.55(12) . . . . ?
O4 C4 C5 C6 -64.60(13) . . . . ?
C3 C4 C5 C6 175.30(10) . . . . ?
C11 C4 C5 C6 56.19(13) . . . . ?
C10 C5 C6 C7 0.11(18) . . . . ?
C4 C5 C6 C7 178.45(11) . . . . ?
C5 C6 C7 C8 0.65(19) . . . . ?
C6 C7 C8 C9 -1.0(2) . . . . ?
C7 C8 C9 C10 0.6(2) . . . . ?
C6 C5 C10 C9 -0.50(19) . . . . ?
C4 C5 C10 C9 -178.74(12) . . . . ?
C8 C9 C10 C5 0.1(2) . . . . ?
O4 C4 C11 C12 -1.70(15) . . . . ?
C3 C4 C11 C12 119.21(12) . . . . ?
C5 C4 C11 C12 -118.15(12) . . . . ?
O4 C4 C11 C16 178.17(10) . . . . ?
C3 C4 C11 C16 -60.92(13) . . . . ?
C5 C4 C11 C16 61.71(13) . . . . ?
C16 C11 C12 C13 -1.26(18) . . . . ?
C4 C11 C12 C13 178.60(11) . . . . ?
C11 C12 C13 C14 0.6(2) . . . . ?
C12 C13 C14 C15 0.4(2) . . . . ?
C13 C14 C15 C16 -0.7(2) . . . . ?
C14 C15 C16 C11 0.0(2) . . . . ?
C12 C11 C16 C15 0.96(18) . . . . ?
C4 C11 C16 C15 -178.91(11) . . . . ?
C1 C1 C17 C18 -137(3) 2_556 . . . ?
C2 C1 C17 C18 42(3) . . . . ?
C1 C17 C18 C19 94(3) . . . . ?
C17 C18 C19 O19 70.9(12) . . . . ?
C17 C18 C19 C20 -166.8(11) . . . . ?
C17 C18 C19 C26 -44.1(12) . . . . ?
O19 C19 C20 C25 144.17(11) . . . . ?
C18 C19 C20 C25 22.88(15) . . . . ?
C26 C19 C20 C25 -96.57(13) . . . . ?
O19 C19 C20 C21 -37.48(14) . . . . ?
C18 C19 C20 C21 -158.77(10) . . . . ?
C26 C19 C20 C21 81.78(13) . . . . ?
C25 C20 C21 C22 -0.44(18) . . . . ?
C19 C20 C21 C22 -178.84(11) . . . . ?
C20 C21 C22 C23 0.25(19) . . . . ?
C21 C22 C23 C24 0.05(19) . . . . ?
C22 C23 C24 C25 -0.15(19) . . . . ?
C21 C20 C25 C24 0.33(18) . . . . ?
C19 C20 C25 C24 178.68(11) . . . . ?
C23 C24 C25 C20 -0.04(19) . . . . ?
O19 C19 C26 C27 131.10(11) . . . . ?
C18 C19 C26 C27 -112.81(12) . . . . ?
C20 C19 C26 C27 9.88(15) . . . . ?
O19 C19 C26 C31 -52.05(13) . . . . ?
C18 C19 C26 C31 64.03(13) . . . . ?
C20 C19 C26 C31 -173.28(10) . . . . ?
C31 C26 C27 C28 -1.64(18) . . . . ?
C19 C26 C27 C28 175.20(11) . . . . ?
C26 C27 C28 C29 0.9(2) . . . . ?
C27 C28 C29 C30 0.8(2) . . . . ?
C28 C29 C30 C31 -1.7(2) . . . . ?
C29 C30 C31 C26 0.91(19) . . . . ?
C27 C26 C31 C30 0.75(18) . . . . ?
C19 C26 C31 C30 -176.20(11) . . . . ?
C2G O1G C1G C2G -57.15(15) . . . 2_546 ?
C1G O1G C2G C1G 57.27(15) . . . 2_546 ?
C4G O3G C3G C4G -57.0(2) . . . 2_557 ?
C3G O3G C4G C3G 57.5(2) . . . 2_557 ?
